data_1508962
loop_
_publ_author_name
'Liu, Gang'
'Pu, Shouzhi'
'Wang, Renjie'

_publ_section_title
;
 Photochromism of asymmetrical diarylethenes with a pyrrole unit: effects
 of aromatic stabilization energies of aryl rings.
;
_journal_issue 5
_journal_name_full 'Organic letters'
_journal_page_first 980
_journal_page_last 983
_journal_paper_doi 10.1021/ol400188h
_journal_volume 15
_journal_year 2013
_chemical_formula_sum 'C19 H14 F6 N2'
_chemical_formula_weight 384.32
_chemical_name_systematic
;

 1-(1-methylphenyl)-2-(2-cyano-1,5-
dimethyl-4-pyrryl)perfluorocyclopentene

;
_space_group_IT_number 14
_symmetry_cell_setting monoclinic
_symmetry_space_group_name_Hall '-P 2ybc'
_symmetry_space_group_name_H-M 'P 1 21/c 1'
_atom_sites_solution_hydrogens geom
_atom_sites_solution_primary direct
_atom_sites_solution_secondary difmap
_audit_creation_method SHELXL-97
_cell_angle_alpha 90.00
_cell_angle_beta 90.383(2)
_cell_angle_gamma 90.00
_cell_formula_units_Z 4
_cell_length_a 16.571(3)
_cell_length_b 13.208(3)
_cell_length_c 8.2626(17)
_cell_measurement_reflns_used 1741
_cell_measurement_temperature 296(2)
_cell_measurement_theta_max 20.16
_cell_measurement_theta_min 2.46
_cell_volume 1808.4(6)
_computing_cell_refinement 'Bruker SMART'
_computing_data_collection 'Bruker SMART'
_computing_data_reduction 'Bruker SAINT'
_computing_molecular_graphics 'Bruker SHELXTL'
_computing_publication_material 'Bruker SHELXTL'
_computing_structure_refinement 'SHELXL-97 (Sheldrick, 1997)'
_computing_structure_solution 'SHELXS-97 (Sheldrick, 1990)'
_diffrn_ambient_temperature 296(2)
_diffrn_measured_fraction_theta_full 0.999
_diffrn_measured_fraction_theta_max 0.999
_diffrn_measurement_device_type 'CCD area detector'
_diffrn_measurement_method 'phi and omega scans'
_diffrn_radiation_monochromator graphite
_diffrn_radiation_source 'fine-focus sealed tube'
_diffrn_radiation_type MoK\a
_diffrn_radiation_wavelength 0.71073
_diffrn_reflns_av_R_equivalents 0.0481
_diffrn_reflns_av_sigmaI/netI 0.0442
_diffrn_reflns_limit_h_max 19
_diffrn_reflns_limit_h_min -20
_diffrn_reflns_limit_k_max 16
_diffrn_reflns_limit_k_min -15
_diffrn_reflns_limit_l_max 9
_diffrn_reflns_limit_l_min -9
_diffrn_reflns_number 13263
_diffrn_reflns_theta_full 25.50
_diffrn_reflns_theta_max 25.50
_diffrn_reflns_theta_min 2.46
_diffrn_standards_decay_% 0
_diffrn_standards_interval_count 0
_diffrn_standards_interval_time 0
_diffrn_standards_number 0
_exptl_absorpt_coefficient_mu 0.127
_exptl_absorpt_correction_T_max 0.9713
_exptl_absorpt_correction_T_min 0.9544
_exptl_absorpt_correction_type multi-scan
_exptl_absorpt_process_details sadabs
_exptl_crystal_colour colourless
_exptl_crystal_density_diffrn 1.412
_exptl_crystal_density_method 'not measured'
_exptl_crystal_description block
_exptl_crystal_F_000 784
_exptl_crystal_size_max 0.37
_exptl_crystal_size_mid 0.25
_exptl_crystal_size_min 0.23
_refine_diff_density_max 0.382
_refine_diff_density_min -0.353
_refine_diff_density_rms 0.044
_refine_ls_extinction_method none
_refine_ls_goodness_of_fit_ref 1.037
_refine_ls_hydrogen_treatment constr
_refine_ls_matrix_type full
_refine_ls_number_parameters 266
_refine_ls_number_reflns 3352
_refine_ls_number_restraints 48
_refine_ls_restrained_S_all 1.169
_refine_ls_R_factor_all 0.1535
_refine_ls_R_factor_gt 0.0717
_refine_ls_shift/su_max 0.000
_refine_ls_shift/su_mean 0.000
_refine_ls_structure_factor_coef Fsqd
_refine_ls_weighting_details 'calc w=1/[\s^2^(Fo^2^)+(0.1032P)^2^+1.0759P] where P=(Fo^2^+2Fc^2^)/3'
_refine_ls_weighting_scheme calc
_refine_ls_wR_factor_gt 0.1920
_refine_ls_wR_factor_ref 0.2481
_reflns_number_gt 1543
_reflns_number_total 3352
_reflns_threshold_expression >2sigma(I)
_cod_data_source_file ol400188h_si_003.cif
_cod_data_source_block a
_cod_depositor_comments
;
The following automatic conversions were performed:

'_symmetry_cell_setting' value 'Monoclinic' changed to 'monoclinic'
according to /home/saulius/struct/CIF-dictionaries/cif_core.dic
dictionary named 'cif_core.dic' version 2.4.2 from 2011-04-26.

Automatic conversion script
Id: cif_fix_values 1891 2012-01-12 08:04:46Z andrius 
;
_cod_original_cell_volume 1808.5(6)
_cod_original_sg_symbol_H-M P2(1)/c
_cod_database_code 1508962

loop_
_symmetry_equiv_pos_as_xyz
'x, y, z'
'-x, y+1/2, -z+1/2'
'-x, -y, -z'
'x, -y-1/2, z-1/2'

loop_
_atom_site_label
_atom_site_type_symbol
_atom_site_fract_x
_atom_site_fract_y
_atom_site_fract_z
_atom_site_U_iso_or_equiv
_atom_site_adp_type
_atom_site_occupancy
_atom_site_symmetry_multiplicity
_atom_site_calc_flag
_atom_site_refinement_flags
_atom_site_disorder_assembly
_atom_site_disorder_group
F1 F 0.3710(6) 0.9403(7) 0.5544(8) 0.134(3) Uani 0.615(4) 1 d PDU A 1
F2 F 0.3860(4) 1.0944(6) 0.6244(7) 0.122(2) Uani 0.615(4) 1 d PDU A 1
F3 F 0.2354(6) 0.9823(7) 0.4269(10) 0.143(3) Uani 0.615(4) 1 d PDU A 1
F4 F 0.2784(5) 1.1350(7) 0.4235(9) 0.143(3) Uani 0.615(4) 1 d PDU A 1
F5 F 0.1198(6) 1.0591(7) 0.5904(19) 0.113(3) Uani 0.615(4) 1 d PDU A 1
F6 F 0.1997(4) 1.1837(6) 0.6688(14) 0.115(3) Uani 0.615(4) 1 d PDU A 1
F1' F 0.3105(7) 0.9094(8) 0.5459(12) 0.134(3) Uani 0.385(4) 1 d PD A 2
F2' F 0.4008(6) 1.0085(14) 0.5877(15) 0.122(2) Uani 0.385(4) 1 d PD A 2
F3' F 0.2391(11) 1.0451(14) 0.3752(13) 0.143(3) Uani 0.385(4) 1 d PD A 2
F4' F 0.2972(9) 1.1532(9) 0.5207(14) 0.143(3) Uani 0.385(4) 1 d PD A 2
F5' F 0.1318(10) 1.0177(12) 0.594(3) 0.113(3) Uani 0.385(4) 1 d PD A 2
F6' F 0.1584(8) 1.1705(9) 0.659(2) 0.115(3) Uani 0.385(4) 1 d PD A 2
C1 C 0.2966(3) 0.9948(4) 0.7871(5) 0.0729(14) Uani 1 1 d . A .
C2 C 0.3259(4) 1.0111(5) 0.6184(7) 0.105(2) Uani 1 1 d D . .
C3 C 0.2609(4) 1.0595(5) 0.5268(6) 0.0965(19) Uani 1 1 d D A .
C4 C 0.1947(3) 1.0790(4) 0.6464(7) 0.0897(17) Uani 1 1 d D . .
C5 C 0.2211(3) 1.0299(4) 0.8005(5) 0.0642(12) Uani 1 1 d . A .
C6 C 0.3500(3) 0.9526(4) 0.9121(6) 0.0739(14) Uani 1 1 d . . .
C7 C 0.3754(3) 1.0121(5) 1.0433(6) 0.0802(16) Uani 1 1 d . A .
C8 C 0.4267(4) 0.9673(6) 1.1584(7) 0.100(2) Uani 1 1 d . . .
H8 H 0.4438 1.0052 1.2470 0.119 Uiso 1 1 calc R A .
C9 C 0.4522(4) 0.8690(7) 1.1437(10) 0.115(2) Uani 1 1 d . A .
H9 H 0.4859 0.8410 1.2223 0.137 Uiso 1 1 calc R . .
C10 C 0.4279(4) 0.8110(6) 1.0122(10) 0.110(2) Uani 1 1 d . . .
H10 H 0.4451 0.7443 1.0018 0.132 Uiso 1 1 calc R A .
C11 C 0.3780(4) 0.8536(5) 0.8972(7) 0.0917(17) Uani 1 1 d . A .
H11 H 0.3627 0.8155 0.8075 0.110 Uiso 1 1 calc R . .
C12 C 0.3527(4) 1.1210(5) 1.0630(7) 0.0986(19) Uani 1 1 d . . .
H12A H 0.3555 1.1546 0.9602 0.148 Uiso 1 1 calc R A .
H12B H 0.3893 1.1529 1.1379 0.148 Uiso 1 1 calc R . .
H12C H 0.2987 1.1255 1.1038 0.148 Uiso 1 1 calc R . .
C13 C 0.1510(3) 0.9430(3) 1.0347(5) 0.0598(11) Uani 1 1 d . A .
C14 C 0.1673(3) 1.0266(3) 0.9386(5) 0.0606(11) Uani 1 1 d . . .
C15 C 0.1204(3) 1.1073(4) 0.9987(5) 0.0671(13) Uani 1 1 d . A .
H15 H 0.1182 1.1728 0.9576 0.080 Uiso 1 1 calc R . .
C16 C 0.0792(3) 1.0715(4) 1.1279(5) 0.0612(12) Uani 1 1 d . . .
C17 C 0.1793(3) 0.8360(4) 1.0220(7) 0.0858(16) Uani 1 1 d . . .
H17A H 0.2228 0.8250 1.0973 0.129 Uiso 1 1 calc R A .
H17B H 0.1978 0.8233 0.9140 0.129 Uiso 1 1 calc R . .
H17C H 0.1356 0.7910 1.0464 0.129 Uiso 1 1 calc R . .
C18 C 0.0271(3) 1.1241(4) 1.2359(7) 0.0798(15) Uani 1 1 d . A .
C19 C 0.0637(3) 0.9063(4) 1.2765(6) 0.0757(14) Uani 1 1 d . . .
H19A H 0.0308 0.8548 1.2275 0.114 Uiso 1 1 calc R A .
H19B H 0.0314 0.9463 1.3483 0.114 Uiso 1 1 calc R . .
H19C H 0.1069 0.8752 1.3364 0.114 Uiso 1 1 calc R . .
N1 N 0.0973(2) 0.9714(3) 1.1503(4) 0.0602(10) Uani 1 1 d . A .
N2 N -0.0138(4) 1.1659(4) 1.3223(7) 0.117(2) Uani 1 1 d . . .

loop_
_atom_site_aniso_label
_atom_site_aniso_U_11
_atom_site_aniso_U_22
_atom_site_aniso_U_33
_atom_site_aniso_U_23
_atom_site_aniso_U_13
_atom_site_aniso_U_12
F1 0.126(5) 0.190(6) 0.087(3) 0.012(3) 0.057(4) 0.048(5)
F2 0.089(3) 0.184(6) 0.093(4) 0.043(5) 0.016(3) -0.022(5)
F3 0.122(3) 0.206(9) 0.101(5) -0.055(5) -0.005(4) 0.005(7)
F4 0.151(5) 0.189(5) 0.088(5) 0.061(5) 0.021(5) -0.006(4)
F5 0.073(4) 0.182(8) 0.083(2) 0.036(7) -0.009(3) 0.020(5)
F6 0.126(7) 0.116(3) 0.104(3) 0.039(3) 0.017(6) 0.034(4)
F1' 0.126(5) 0.190(6) 0.087(3) 0.012(3) 0.057(4) 0.048(5)
F2' 0.089(3) 0.184(6) 0.093(4) 0.043(5) 0.016(3) -0.022(5)
F3' 0.122(3) 0.206(9) 0.101(5) -0.055(5) -0.005(4) 0.005(7)
F4' 0.151(5) 0.189(5) 0.088(5) 0.061(5) 0.021(5) -0.006(4)
F5' 0.073(4) 0.182(8) 0.083(2) 0.036(7) -0.009(3) 0.020(5)
F6' 0.126(7) 0.116(3) 0.104(3) 0.039(3) 0.017(6) 0.034(4)
C1 0.076(3) 0.091(4) 0.053(3) 0.000(2) 0.009(2) -0.001(3)
C2 0.102(5) 0.146(6) 0.068(4) 0.002(4) 0.013(4) 0.020(5)
C3 0.106(5) 0.126(5) 0.058(3) 0.014(3) 0.012(3) -0.024(4)
C4 0.086(4) 0.109(5) 0.074(4) 0.014(3) 0.004(3) 0.007(4)
C5 0.071(3) 0.070(3) 0.052(3) 0.001(2) 0.006(2) -0.008(2)
C6 0.064(3) 0.096(4) 0.061(3) 0.008(3) 0.013(2) 0.003(3)
C7 0.069(3) 0.113(5) 0.059(3) 0.011(3) 0.015(3) -0.006(3)
C8 0.079(4) 0.158(7) 0.062(4) 0.010(4) 0.009(3) -0.012(4)
C9 0.087(4) 0.155(7) 0.102(5) 0.055(5) 0.012(4) 0.013(5)
C10 0.097(5) 0.125(6) 0.109(5) 0.029(5) 0.023(4) 0.018(4)
C11 0.082(4) 0.106(5) 0.088(4) 0.009(3) 0.017(3) 0.008(3)
C12 0.093(4) 0.124(5) 0.079(4) -0.014(4) 0.016(3) -0.008(4)
C13 0.062(3) 0.056(3) 0.061(3) -0.006(2) 0.007(2) -0.004(2)
C14 0.064(3) 0.061(3) 0.057(3) -0.004(2) 0.003(2) -0.005(2)
C15 0.076(3) 0.063(3) 0.063(3) 0.005(2) 0.007(2) -0.001(2)
C16 0.065(3) 0.060(3) 0.059(3) -0.004(2) 0.004(2) 0.006(2)
C17 0.098(4) 0.061(3) 0.099(4) -0.003(3) 0.032(3) 0.001(3)
C18 0.090(4) 0.071(3) 0.078(3) 0.007(3) 0.020(3) 0.011(3)
C19 0.083(3) 0.072(3) 0.073(3) 0.006(2) 0.023(3) -0.009(3)
N1 0.063(2) 0.061(2) 0.057(2) -0.0021(18) 0.0060(18) -0.0017(19)
N2 0.148(5) 0.092(4) 0.111(4) 0.010(3) 0.052(4) 0.042(3)

loop_
_atom_type_symbol
_atom_type_description
_atom_type_scat_dispersion_real
_atom_type_scat_dispersion_imag
_atom_type_scat_source
C C 0.0033 0.0016 'International Tables Vol C Tables 4.2.6.8 and 6.1.1.4'
H H 0.0000 0.0000 'International Tables Vol C Tables 4.2.6.8 and 6.1.1.4'
N N 0.0061 0.0033 'International Tables Vol C Tables 4.2.6.8 and 6.1.1.4'
F F 0.0171 0.0103 'International Tables Vol C Tables 4.2.6.8 and 6.1.1.4'

loop_
_geom_angle_atom_site_label_1
_geom_angle_atom_site_label_2
_geom_angle_atom_site_label_3
_geom_angle
C5 C1 C6 129.3(4)
C5 C1 C2 109.7(5)
C6 C1 C2 120.9(5)
F2' C2 F1 48.6(7)
F2' C2 C3 128.9(7)
F1 C2 C3 121.6(6)
F2' C2 F2 50.9(8)
F1 C2 F2 99.1(7)
C3 C2 F2 100.7(6)
F2' C2 F1' 93.5(9)
F1 C2 F1' 45.0(5)
C3 C2 F1' 93.6(7)
F2 C2 F1' 142.6(7)
F2' C2 C1 120.4(7)
F1 C2 C1 117.6(6)
C3 C2 C1 107.7(5)
F2 C2 C1 107.3(5)
F1' C2 C1 100.9(6)
F3' C3 F4 64.0(8)
F3' C3 F3 40.6(8)
F4 C3 F3 103.7(6)
F3' C3 F4' 102.2(10)
F4 C3 F4' 38.2(5)
F3 C3 F4' 140.9(7)
F3' C3 C2 128.9(10)
F4 C3 C2 119.4(6)
F3 C3 C2 102.0(7)
F4' C3 C2 95.2(7)
F3' C3 C4 117.0(10)
F4 C3 C4 116.8(6)
F3 C3 C4 107.4(6)
F4' C3 C4 101.0(7)
C2 C3 C4 105.9(4)
F5 C4 F6' 78.0(8)
F5 C4 F5' 24.6(10)
F6' C4 F5' 102.2(11)
F5 C4 F6 107.0(6)
F6' C4 F6 29.9(7)
F5' C4 F6 131.5(10)
F5 C4 C5 118.2(7)
F6' C4 C5 116.6(10)
F5' C4 C5 103.1(10)
F6 C4 C5 107.5(6)
F5 C4 C3 114.5(8)
F6' C4 C3 122.1(9)
F5' C4 C3 104.3(12)
F6 C4 C3 102.3(6)
C5 C4 C3 106.0(5)
C1 C5 C14 129.3(4)
C1 C5 C4 110.4(4)
C14 C5 C4 120.3(4)
C11 C6 C7 119.7(5)
C11 C6 C1 119.7(5)
C7 C6 C1 120.6(5)
C8 C7 C6 117.8(6)
C8 C7 C12 118.9(6)
C6 C7 C12 123.3(5)
C9 C8 C7 121.7(7)
C9 C8 H8 119.2
C7 C8 H8 119.2
C8 C9 C10 120.3(7)
C8 C9 H9 119.9
C10 C9 H9 119.9
C11 C10 C9 119.0(7)
C11 C10 H10 120.5
C9 C10 H10 120.5
C10 C11 C6 121.5(6)
C10 C11 H11 119.2
C6 C11 H11 119.2
C7 C12 H12A 109.5
C7 C12 H12B 109.5
H12A C12 H12B 109.5
C7 C12 H12C 109.5
H12A C12 H12C 109.5
H12B C12 H12C 109.5
N1 C13 C14 108.2(4)
N1 C13 C17 121.1(4)
C14 C13 C17 130.6(4)
C13 C14 C15 106.9(4)
C13 C14 C5 126.5(4)
C15 C14 C5 126.6(4)
C16 C15 C14 107.1(4)
C16 C15 H15 126.4
C14 C15 H15 126.4
C15 C16 N1 109.4(4)
C15 C16 C18 129.2(5)
N1 C16 C18 121.2(4)
C13 C17 H17A 109.5
C13 C17 H17B 109.5
H17A C17 H17B 109.5
C13 C17 H17C 109.5
H17A C17 H17C 109.5
H17B C17 H17C 109.5
N2 C18 C16 179.5(7)
N1 C19 H19A 109.5
N1 C19 H19B 109.5
H19A C19 H19B 109.5
N1 C19 H19C 109.5
H19A C19 H19C 109.5
H19B C19 H19C 109.5
C13 N1 C16 108.3(4)
C13 N1 C19 126.2(4)
C16 N1 C19 125.5(4)

loop_
_geom_bond_atom_site_label_1
_geom_bond_atom_site_label_2
_geom_bond_distance
F1 C2 1.311(7)
F2 C2 1.485(8)
F3 C3 1.376(8)
F4 C3 1.346(7)
F5 C4 1.347(8)
F6 C4 1.398(8)
F1' C2 1.491(9)
F2' C2 1.270(9)
F3' C3 1.315(10)
F4' C3 1.378(10)
F5' C4 1.386(10)
F6' C4 1.354(10)
C1 C5 1.340(7)
C1 C6 1.466(7)
C1 C2 1.494(7)
C2 C3 1.460(9)
C3 C4 1.504(8)
C4 C5 1.492(7)
C5 C14 1.453(6)
C6 C11 1.393(7)
C6 C7 1.402(7)
C7 C8 1.402(8)
C7 C12 1.497(8)
C8 C9 1.372(9)
C8 H8 0.9300
C9 C10 1.387(10)
C9 H9 0.9300
C10 C11 1.376(9)
C10 H10 0.9300
C11 H11 0.9300
C12 H12A 0.9600
C12 H12B 0.9600
C12 H12C 0.9600
C13 N1 1.363(5)
C13 C14 1.388(6)
C13 C17 1.493(6)
C14 C15 1.411(6)
C15 C16 1.356(6)
C15 H15 0.9300
C16 N1 1.368(5)
C16 C18 1.426(7)
C17 H17A 0.9600
C17 H17B 0.9600
C17 H17C 0.9600
C18 N2 1.132(6)
C19 N1 1.464(5)
C19 H19A 0.9600
C19 H19B 0.9600
C19 H19C 0.9600

loop_
_geom_torsion_atom_site_label_1
_geom_torsion_atom_site_label_2
_geom_torsion_atom_site_label_3
_geom_torsion_atom_site_label_4
_geom_torsion
C5 C1 C2 F2' 161.7(11)
C6 C1 C2 F2' -14.5(13)
C5 C1 C2 F1 -142.2(8)
C6 C1 C2 F1 41.6(10)
C5 C1 C2 C3 -0.3(7)
C6 C1 C2 C3 -176.5(5)
C5 C1 C2 F2 107.3(6)
C6 C1 C2 F2 -68.9(7)
C5 C1 C2 F1' -97.6(7)
C6 C1 C2 F1' 86.2(7)
F2' C2 C3 F3' 57.6(19)
F1 C2 C3 F3' -2.4(16)
F2 C2 C3 F3' 105.4(13)
F1' C2 C3 F3' -39.8(14)
C1 C2 C3 F3' -142.5(12)
F2' C2 C3 F4 -21.4(16)
F1 C2 C3 F4 -81.4(10)
F2 C2 C3 F4 26.3(8)
F1' C2 C3 F4 -118.9(8)
C1 C2 C3 F4 138.5(7)
F2' C2 C3 F3 92.0(14)
F1 C2 C3 F3 32.0(10)
F2 C2 C3 F3 139.8(6)
F1' C2 C3 F3 -5.4(7)
C1 C2 C3 F3 -108.1(7)
F2' C2 C3 F4' -52.8(15)
F1 C2 C3 F4' -112.7(10)
F2 C2 C3 F4' -5.0(8)
F1' C2 C3 F4' -150.2(8)
C1 C2 C3 F4' 107.2(7)
F2' C2 C3 C4 -155.8(13)
F1 C2 C3 C4 144.3(8)
F2 C2 C3 C4 -108.0(5)
F1' C2 C3 C4 106.8(6)
C1 C2 C3 C4 4.2(7)
F3' C3 C4 F5 12.9(13)
F4 C3 C4 F5 85.9(9)
F3 C3 C4 F5 -29.9(9)
F4' C3 C4 F5 122.9(9)
C2 C3 C4 F5 -138.4(7)
F3' C3 C4 F6' -78.0(15)
F4 C3 C4 F6' -5.1(13)
F3 C3 C4 F6' -120.9(12)
F4' C3 C4 F6' 31.9(13)
C2 C3 C4 F6' 130.7(11)
F3' C3 C4 F5' 36.7(14)
F4 C3 C4 F5' 109.6(11)
F3 C3 C4 F5' -6.2(11)
F4' C3 C4 F5' 146.6(11)
C2 C3 C4 F5' -114.6(10)
F3' C3 C4 F6 -102.4(12)
F4 C3 C4 F6 -29.5(9)
F3 C3 C4 F6 -145.3(7)
F4' C3 C4 F6 7.5(9)
C2 C3 C4 F6 106.3(7)
F3' C3 C4 C5 145.1(10)
F4 C3 C4 C5 -142.0(6)
F3 C3 C4 C5 102.2(7)
F4' C3 C4 C5 -105.0(7)
C2 C3 C4 C5 -6.2(6)
C6 C1 C5 C14 -7.1(9)
C2 C1 C5 C14 177.1(5)
C6 C1 C5 C4 171.9(5)
C2 C1 C5 C4 -3.8(6)
F5 C4 C5 C1 136.4(8)
F6' C4 C5 C1 -133.3(9)
F5' C4 C5 C1 115.6(12)
F6 C4 C5 C1 -102.5(6)
C3 C4 C5 C1 6.4(6)
F5 C4 C5 C14 -44.5(9)
F6' C4 C5 C14 45.9(10)
F5' C4 C5 C14 -65.2(12)
F6 C4 C5 C14 76.7(6)
C3 C4 C5 C14 -174.5(4)
C5 C1 C6 C11 119.4(6)
C2 C1 C6 C11 -65.2(7)
C5 C1 C6 C7 -62.9(8)
C2 C1 C6 C7 112.4(6)
C11 C6 C7 C8 -2.2(7)
C1 C6 C7 C8 -179.8(4)
C11 C6 C7 C12 175.9(5)
C1 C6 C7 C12 -1.8(7)
C6 C7 C8 C9 0.7(8)
C12 C7 C8 C9 -177.5(5)
C7 C8 C9 C10 0.4(9)
C8 C9 C10 C11 0.0(10)
C9 C10 C11 C6 -1.5(9)
C7 C6 C11 C10 2.6(8)
C1 C6 C11 C10 -179.7(5)
N1 C13 C14 C15 -0.7(5)
C17 C13 C14 C15 176.1(5)
N1 C13 C14 C5 -179.7(4)
C17 C13 C14 C5 -2.9(8)
C1 C5 C14 C13 -47.6(8)
C4 C5 C14 C13 133.4(5)
C1 C5 C14 C15 133.7(6)
C4 C5 C14 C15 -45.3(7)
C13 C14 C15 C16 0.9(5)
C5 C14 C15 C16 179.9(4)
C14 C15 C16 N1 -0.8(5)
C14 C15 C16 C18 176.3(5)
C15 C16 C18 N2 -94(78)
N1 C16 C18 N2 83(78)
C14 C13 N1 C16 0.3(5)
C17 C13 N1 C16 -176.9(4)
C14 C13 N1 C19 179.8(4)
C17 C13 N1 C19 2.6(7)
C15 C16 N1 C13 0.3(5)
C18 C16 N1 C13 -177.0(4)
C15 C16 N1 C19 -179.2(4)
C18 C16 N1 C19 3.5(7)
